data_1565989
loop_
_publ_author_name
'Dissem, Nour'
'Ferhi, Najmeddine'
'Maris, Thierry'
'Duong, Adam'

_publ_section_title
;
 Design, structural characterization and Hirshfeld surface analysis of
 Ni(II) and Zn(II) coordination polymers using mixed linker synthetic
 strategy based on tetratopic and macrocyclic N-donor ligands
;
_journal_name_full 'Journal of Molecular Structure'
_journal_page_first 132317
_journal_paper_doi 10.1016/j.molstruc.2021.132317
_journal_volume 1254
_journal_year 2022
_chemical_formula_moiety 'C32 H36 N4 Ni O8'
_chemical_formula_sum 'C32 H36 N4 Ni O8'
_chemical_formula_weight 663.36
_space_group_crystal_system triclinic
_space_group_IT_number 2
_space_group_name_Hall '-P 1'
_space_group_name_H-M_alt 'P -1'
_atom_sites_solution_hydrogens mixed
_atom_sites_solution_primary dual
_audit_contact_author_name
;
;
_audit_creation_date 2020-09-18
_audit_creation_method
;
Olex2 1.3
(compiled 2020.07.31 svn.rc2a77460 for OlexSys, GUI svn.r6145)
;
_cell_angle_alpha 70.743(1)
_cell_angle_beta 68.904(1)
_cell_angle_gamma 80.513(1)
_cell_formula_units_Z 1
_cell_length_a 8.7501(2)
_cell_length_b 9.4842(2)
_cell_length_c 10.6727(2)
_cell_measurement_reflns_used 9972
_cell_measurement_temperature 150
_cell_measurement_theta_max 60.593
_cell_measurement_theta_min 4.042
_cell_volume 779.04(3)
_computing_cell_refinement
;
SAINT (2019) V8.40A; Integration Software for Single Crystal Data.
Bruker AXS Inc., Madison, WI 53719-1173.
;
_computing_data_collection
;
APEX 3 (2019) Bruker AXS Inc., Madison, WI 53719-1173.
;
_computing_data_reduction
;
SAINT (2019) V8.40A; Integration Software for Single Crystal Data.
Bruker AXS Inc., Madison, WI 53719-1173.
;
_computing_molecular_graphics 'Olex2 1.3 (Dolomanov et al., 2009)'
_computing_publication_material 'Olex2 1.3 (Dolomanov et al., 2009)'
_computing_structure_refinement 'XL  (Sheldrick, 2008)'
_computing_structure_solution 'SHELXT 2014/5 (Sheldrick, 2014)'
_diffrn_ambient_temperature 150
_diffrn_detector 'CMOS Area detector'
_diffrn_detector_area_resol_mean 10.24
_diffrn_detector_type 'Bruker Photon III CMOS Detector'
_diffrn_measured_fraction_theta_full 0.957
_diffrn_measured_fraction_theta_max 0.966
_diffrn_measurement_device 'k-geometry diffractometer'
_diffrn_measurement_device_type 'Bruker Venture Metaljet'
_diffrn_measurement_method '\w and \f scans'
_diffrn_radiation_collimation 'Focusing mirrors'
_diffrn_radiation_monochromator 'Helios MX Mirror Optics'
_diffrn_radiation_probe x-ray
_diffrn_radiation_type GaK\a
_diffrn_radiation_wavelength 1.34139
_diffrn_reflns_av_R_equivalents 0.0304
_diffrn_reflns_av_unetI/netI 0.0222
_diffrn_reflns_Laue_measured_fraction_full 0.957
_diffrn_reflns_Laue_measured_fraction_max 0.966
_diffrn_reflns_limit_h_max 11
_diffrn_reflns_limit_h_min -11
_diffrn_reflns_limit_k_max 12
_diffrn_reflns_limit_k_min -12
_diffrn_reflns_limit_l_max 13
_diffrn_reflns_limit_l_min -13
_diffrn_reflns_number 23713
_diffrn_reflns_point_group_measured_fraction_full 0.957
_diffrn_reflns_point_group_measured_fraction_max 0.966
_diffrn_reflns_theta_full 53.594
_diffrn_reflns_theta_max 60.565
_diffrn_reflns_theta_min 4.041
_diffrn_source 'Metal Jet'
_diffrn_source_current 2.86
_diffrn_source_power 0.199914
_diffrn_source_target Ga
_diffrn_source_type 'Gallium Liquid Metal Jet Source'
_diffrn_source_voltage 69.9
_exptl_absorpt_coefficient_mu 3.706
_exptl_absorpt_correction_T_max 0.7519
_exptl_absorpt_correction_T_min 0.6264
_exptl_absorpt_correction_type multi-scan
_exptl_absorpt_process_details
;
SADABS-2016/2 (Bruker,2016/2) was used for absorption correction.
wR2(int) was 0.1161 before and 0.0452 after correction.
The Ratio of minimum to maximum transmission is 0.8331.
The \l/2 correction factor is Not present.
;
_exptl_crystal_colour 'clear light colourless'
_exptl_crystal_colour_lustre clear
_exptl_crystal_colour_modifier light
_exptl_crystal_colour_primary colourless
_exptl_crystal_density_diffrn 1.414
_exptl_crystal_description block
_exptl_crystal_F_000 348
_exptl_crystal_recrystallization_method 'crystallised from DMF/H2O'
_exptl_crystal_size_max 0.22
_exptl_crystal_size_mid 0.17
_exptl_crystal_size_min 0.11
_refine_diff_density_max 0.324
_refine_diff_density_min -0.254
_refine_diff_density_rms 0.041
_refine_ls_extinction_coef 0.029(4)
_refine_ls_extinction_expression Fc^*^=kFc[1+0.001xFc^2^\l^3^/sin(2\q)]^-1/4^
_refine_ls_extinction_method 'SHELXL-2018/3 (Sheldrick 2018)'
_refine_ls_goodness_of_fit_ref 1.145
_refine_ls_hydrogen_treatment mixed
_refine_ls_matrix_type full
_refine_ls_number_parameters 218
_refine_ls_number_reflns 3456
_refine_ls_number_restraints 0
_refine_ls_restrained_S_all 1.145
_refine_ls_R_factor_all 0.0241
_refine_ls_R_factor_gt 0.0240
_refine_ls_shift/su_max 0.000
_refine_ls_shift/su_mean 0.000
_refine_ls_structure_factor_coef Fsqd
_refine_ls_weighting_details 'w=1/[\s^2^(Fo^2^)+(0.0456P)^2^+0.1316P] where P=(Fo^2^+2Fc^2^)/3'
_refine_ls_weighting_scheme calc
_refine_ls_wR_factor_gt 0.0726
_refine_ls_wR_factor_ref 0.0732
_reflns_Friedel_coverage 0.000
_reflns_Friedel_fraction_full .
_reflns_Friedel_fraction_max .
_reflns_number_gt 3455
_reflns_number_total 3456
_reflns_threshold_expression 'I > 2\s(I)'
_cod_data_source_file cmpd3.cif
_cod_data_source_block ada287
_cod_depositor_comments
;
The following automatic conversions were performed:

data item '_diffrn_radiation_probe' value 'X-ray' was changed to
'x-ray' in accordance with the built-in table derived from the CIF
Core dictionary named 'cif_core.dic' version 2.4.5 last updated on
2014-11-21.

Automatic conversion script
Id: cif_fix_values 8738 2021-04-28 16:35:53Z antanas 
;
_cod_database_code 1565989
_shelx_space_group_comment
;
The symmetry employed for this shelxl refinement is uniquely defined
by the following loop, which should always be used as a source of
symmetry information in preference to the above space-group names.
They are only intended as comments.
;
_shelx_estimated_absorpt_t_max 0.686
_shelx_estimated_absorpt_t_min 0.496

loop_
_space_group_symop_operation_xyz
'x, y, z'
'-x, -y, -z'

loop_
_atom_site_label
_atom_site_type_symbol
_atom_site_fract_x
_atom_site_fract_y
_atom_site_fract_z
_atom_site_U_iso_or_equiv
_atom_site_adp_type
_atom_site_occupancy
_atom_site_site_symmetry_order
_atom_site_calc_flag
_atom_site_refinement_flags_posn
_atom_site_refinement_flags_adp
_atom_site_refinement_flags_occupancy
_atom_site_disorder_assembly
_atom_site_disorder_group
Ni1 Ni 0.500000 0.000000 0.500000 0.01312(10) Uani 1 2 d S . P . .
H2 H 0.750(2) 0.122(2) 0.3450(18) 0.023(4) Uiso 1 1 d . . . . .
H1 H 0.494(2) 0.0426(19) 0.7201(18) 0.025(4) Uiso 1 1 d . . . . .
O1 O 0.43038(10) 0.19187(9) 0.35608(9) 0.01931(17) Uani 1 1 d . . . . .
O2 O 0.65891(10) 0.31761(10) 0.23590(10) 0.0254(2) Uani 1 1 d . . . . .
O3 O -0.06226(11) 0.39001(10) 0.22621(10) 0.0276(2) Uani 1 1 d . . . . .
H3 H -0.149(3) 0.380(3) 0.218(2) 0.049(6) Uiso 1 1 d . . . . .
O4 O -0.07997(10) 0.62375(9) 0.08751(10) 0.02279(19) Uani 1 1 d . . . . .
N1 N 0.48931(12) 0.11586(11) 0.63805(10) 0.0186(2) Uani 1 1 d . . . . .
N2 N 0.74532(11) 0.04478(11) 0.41563(10) 0.01619(19) Uani 1 1 d . . . . .
C1 C 0.50784(13) 0.30518(12) 0.27088(11) 0.0159(2) Uani 1 1 d . . . . .
C2 C 0.40843(13) 0.43604(12) 0.20698(11) 0.0150(2) Uani 1 1 d . . . . .
C3 C 0.25126(13) 0.41744(12) 0.21232(11) 0.0161(2) Uani 1 1 d . . . . .
H3A H 0.205234 0.322246 0.257243 0.019 Uiso 1 1 calc R U . . .
C4 C 0.16194(13) 0.53954(12) 0.15125(11) 0.0157(2) Uani 1 1 d . . . . .
C5 C 0.22677(13) 0.68054(12) 0.09121(11) 0.0161(2) Uani 1 1 d . . . . .
H5 H 0.165357 0.763031 0.049548 0.019 Uiso 1 1 calc R U . . .
C6 C 0.38073(13) 0.70223(12) 0.09143(11) 0.0152(2) Uani 1 1 d . . . . .
C7 C 0.47295(13) 0.57715(12) 0.14613(11) 0.0154(2) Uani 1 1 d . . . . .
H7 H 0.580756 0.588717 0.141670 0.018 Uiso 1 1 calc R U . . .
C8 C -0.00476(13) 0.52392(13) 0.15002(12) 0.0179(2) Uani 1 1 d . . . . .
C9 C 0.44275(13) 0.85465(12) 0.04124(11) 0.0156(2) Uani 1 1 d . . . . .
C10 C 0.61071(13) 0.87855(12) -0.01633(12) 0.0178(2) Uani 1 1 d . . . . .
H10 H 0.687492 0.796615 -0.028059 0.021 Uiso 1 1 calc R U . . .
C11 C 0.66644(13) 1.02143(12) -0.05662(12) 0.0178(2) Uani 1 1 d . . . . .
H11 H 0.781036 1.035177 -0.095399 0.021 Uiso 1 1 calc R U . . .
C12 C 0.33889(15) 0.21161(14) 0.67417(14) 0.0247(2) Uani 1 1 d . . . . .
H12A H 0.333181 0.292232 0.588656 0.030 Uiso 1 1 calc R U . . .
H12B H 0.342998 0.258804 0.742876 0.030 Uiso 1 1 calc R U . . .
C13 C 0.64253(14) 0.19645(13) 0.57732(13) 0.0208(2) Uani 1 1 d . . . . .
H13A H 0.663074 0.225242 0.650764 0.025 Uiso 1 1 calc R U . . .
H13B H 0.632861 0.288585 0.501838 0.025 Uiso 1 1 calc R U . . .
C14 C 0.78368(14) 0.09387(13) 0.51789(12) 0.0201(2) Uani 1 1 d . . . . .
H14A H 0.886422 0.147910 0.471310 0.024 Uiso 1 1 calc R U . . .
H14B H 0.799348 0.005905 0.594789 0.024 Uiso 1 1 calc R U . . .
C15 C 0.86032(14) -0.07284(14) 0.36744(13) 0.0227(2) Uani 1 1 d . . . . .
H15A H 0.861386 -0.160309 0.449552 0.027 Uiso 1 1 calc R U . . .
H15B H 0.972269 -0.035365 0.321987 0.027 Uiso 1 1 calc R U . . .
C16 C 0.81416(16) -0.12172(16) 0.26367(14) 0.0273(3) Uani 1 1 d . . . . .
H16A H 0.797740 -0.031277 0.189190 0.033 Uiso 1 1 calc R U . . .
H16B H 0.907761 -0.182526 0.218402 0.033 Uiso 1 1 calc R U . . .

loop_
_atom_site_aniso_label
_atom_site_aniso_U_11
_atom_site_aniso_U_22
_atom_site_aniso_U_33
_atom_site_aniso_U_23
_atom_site_aniso_U_13
_atom_site_aniso_U_12
Ni1 0.01118(12) 0.01016(12) 0.01757(13) -0.00149(8) -0.00618(8) -0.00140(7)
O1 0.0164(4) 0.0125(4) 0.0249(4) 0.0040(3) -0.0094(3) -0.0035(3)
O2 0.0163(4) 0.0197(4) 0.0347(5) 0.0061(3) -0.0125(3) -0.0061(3)
O3 0.0194(4) 0.0223(4) 0.0386(5) 0.0058(4) -0.0157(4) -0.0105(3)
O4 0.0186(4) 0.0173(4) 0.0341(5) -0.0054(3) -0.0136(3) 0.0013(3)
N1 0.0173(5) 0.0177(5) 0.0214(5) -0.0051(4) -0.0072(4) -0.0017(4)
N2 0.0136(4) 0.0141(4) 0.0202(4) -0.0016(4) -0.0076(3) -0.0011(3)
C1 0.0163(5) 0.0126(5) 0.0188(5) -0.0011(4) -0.0080(4) -0.0025(4)
C2 0.0155(5) 0.0113(5) 0.0171(5) -0.0009(4) -0.0065(4) -0.0021(4)
C3 0.0159(5) 0.0118(5) 0.0195(5) -0.0011(4) -0.0063(4) -0.0037(4)
C4 0.0131(5) 0.0139(5) 0.0194(5) -0.0027(4) -0.0056(4) -0.0023(4)
C5 0.0156(5) 0.0121(5) 0.0193(5) -0.0017(4) -0.0067(4) -0.0009(4)
C6 0.0159(5) 0.0114(5) 0.0164(5) -0.0014(4) -0.0046(4) -0.0031(4)
C7 0.0150(5) 0.0127(5) 0.0181(5) -0.0018(4) -0.0064(4) -0.0033(4)
C8 0.0147(5) 0.0162(5) 0.0226(5) -0.0047(4) -0.0061(4) -0.0024(4)
C9 0.0167(5) 0.0109(5) 0.0177(5) -0.0003(4) -0.0063(4) -0.0034(4)
C10 0.0160(5) 0.0114(5) 0.0232(5) -0.0023(4) -0.0058(4) -0.0003(4)
C11 0.0138(5) 0.0134(5) 0.0226(5) -0.0013(4) -0.0044(4) -0.0032(4)
C12 0.0221(6) 0.0236(6) 0.0317(6) -0.0140(5) -0.0088(5) 0.0023(5)
C13 0.0215(5) 0.0193(5) 0.0246(5) -0.0065(4) -0.0092(4) -0.0054(4)
C14 0.0171(5) 0.0206(5) 0.0244(5) -0.0028(4) -0.0110(4) -0.0041(4)
C15 0.0132(5) 0.0245(6) 0.0298(6) -0.0091(5) -0.0066(4) 0.0020(4)
C16 0.0193(5) 0.0326(7) 0.0307(6) -0.0156(5) -0.0039(5) 0.0000(5)

loop_
_atom_type_symbol
_atom_type_description
_atom_type_scat_dispersion_real
_atom_type_scat_dispersion_imag
_atom_type_scat_source
C C 0.0137 0.0067 'International Tables Vol C Tables 4.2.6.8 and 6.1.1.4'
H H 0.0000 0.0000 'International Tables Vol C Tables 4.2.6.8 and 6.1.1.4'
N N 0.0241 0.0134 'International Tables Vol C Tables 4.2.6.8 and 6.1.1.4'
Ni Ni -1.3355 3.2903 'International Tables Vol C Tables 4.2.6.8 and 6.1.1.4'
O O 0.0389 0.0241 'International Tables Vol C Tables 4.2.6.8 and 6.1.1.4'

loop_
_geom_angle_atom_site_label_1
_geom_angle_atom_site_label_2
_geom_angle_atom_site_label_3
_geom_angle
_geom_angle_site_symmetry_1
_geom_angle_site_symmetry_3
O1 Ni1 O1 180.0 . 2_656
N1 Ni1 O1 93.75(4) 2_656 2_656
N1 Ni1 O1 86.25(4) 2_656 .
N1 Ni1 O1 86.25(4) . 2_656
N1 Ni1 O1 93.75(4) . .
N1 Ni1 N1 180.00(4) . 2_656
N2 Ni1 O1 86.13(3) 2_656 .
N2 Ni1 O1 93.87(3) 2_656 2_656
N2 Ni1 O1 93.87(3) . .
N2 Ni1 O1 86.13(3) . 2_656
N2 Ni1 N1 85.05(4) 2_656 2_656
N2 Ni1 N1 94.95(4) . 2_656
N2 Ni1 N1 85.05(4) . .
N2 Ni1 N1 94.95(4) 2_656 .
N2 Ni1 N2 180.0 . 2_656
C1 O1 Ni1 131.33(7) . .
C8 O3 H3 111.6(16) . .
Ni1 N1 H1 105.3(11) . .
C12 N1 Ni1 115.21(7) . .
C12 N1 H1 108.0(10) . .
C12 N1 C13 114.05(9) . .
C13 N1 Ni1 106.24(7) . .
C13 N1 H1 107.5(11) . .
Ni1 N2 H2 103.6(11) . .
C14 N2 Ni1 106.68(7) . .
C14 N2 H2 106.1(11) . .
C15 N2 Ni1 116.69(7) . .
C15 N2 H2 108.9(11) . .
C15 N2 C14 113.84(9) . .
O1 C1 C2 116.63(9) . .
O2 C1 O1 125.52(10) . .
O2 C1 C2 117.85(10) . .
C3 C2 C1 120.44(9) . .
C3 C2 C7 120.06(10) . .
C7 C2 C1 119.47(9) . .
C2 C3 H3A 120.2 . .
C2 C3 C4 119.58(10) . .
C4 C3 H3A 120.2 . .
C3 C4 C8 121.51(10) . .
C5 C4 C3 120.04(10) . .
C5 C4 C8 118.45(10) . .
C4 C5 H5 119.5 . .
C4 C5 C6 120.94(10) . .
C6 C5 H5 119.5 . .
C5 C6 C7 118.37(10) . .
C5 C6 C9 121.09(10) . .
C7 C6 C9 120.48(10) . .
C2 C7 C6 120.84(10) . .
C2 C7 H7 119.6 . .
C6 C7 H7 119.6 . .
O3 C8 C4 112.83(10) . .
O4 C8 O3 123.72(10) . .
O4 C8 C4 123.45(10) . .
C10 C9 C6 121.57(10) . .
C10 C9 C11 117.89(10) . 2_675
C11 C9 C6 120.48(10) 2_675 .
C9 C10 H10 119.7 . .
C11 C10 C9 120.61(10) . .
C11 C10 H10 119.7 . .
C9 C11 H11 119.3 2_675 .
C10 C11 C9 121.50(10) . 2_675
C10 C11 H11 119.3 . .
N1 C12 H12A 109.4 . .
N1 C12 H12B 109.4 . .
N1 C12 C16 111.35(10) . 2_656
H12A C12 H12B 108.0 . .
C16 C12 H12A 109.4 2_656 .
C16 C12 H12B 109.4 2_656 .
N1 C13 H13A 110.0 . .
N1 C13 H13B 110.0 . .
N1 C13 C14 108.58(9) . .
H13A C13 H13B 108.4 . .
C14 C13 H13A 110.0 . .
C14 C13 H13B 110.0 . .
N2 C14 C13 108.94(9) . .
N2 C14 H14A 109.9 . .
N2 C14 H14B 109.9 . .
C13 C14 H14A 109.9 . .
C13 C14 H14B 109.9 . .
H14A C14 H14B 108.3 . .
N2 C15 H15A 109.2 . .
N2 C15 H15B 109.2 . .
N2 C15 C16 111.94(10) . .
H15A C15 H15B 107.9 . .
C16 C15 H15A 109.2 . .
C16 C15 H15B 109.2 . .
C12 C16 C15 115.69(11) 2_656 .
C12 C16 H16A 108.4 2_656 .
C12 C16 H16B 108.4 2_656 .
C15 C16 H16A 108.4 . .
C15 C16 H16B 108.4 . .
H16A C16 H16B 107.4 . .

loop_
_geom_bond_atom_site_label_1
_geom_bond_atom_site_label_2
_geom_bond_distance
_geom_bond_site_symmetry_2
Ni1 O1 2.1228(8) .
Ni1 O1 2.1228(8) 2_656
Ni1 N1 2.0789(10) .
Ni1 N1 2.0789(10) 2_656
Ni1 N2 2.0630(9) .
Ni1 N2 2.0630(9) 2_656
O1 C1 1.2621(13) .
O2 C1 1.2521(14) .
O3 H3 0.82(2) .
O3 C8 1.3275(14) .
O4 C8 1.2118(14) .
N1 H1 0.930(17) .
N1 C12 1.4756(15) .
N1 C13 1.4789(14) .
N2 H2 0.857(17) .
N2 C14 1.4734(15) .
N2 C15 1.4687(14) .
C1 C2 1.5082(14) .
C2 C3 1.3938(15) .
C2 C7 1.3941(14) .
C3 H3A 0.9500 .
C3 C4 1.3954(15) .
C4 C5 1.3942(14) .
C4 C8 1.4953(15) .
C5 H5 0.9500 .
C5 C6 1.3969(15) .
C6 C7 1.4021(15) .
C6 C9 1.4864(14) .
C7 H7 0.9500 .
C9 C10 1.3988(15) .
C9 C11 1.4019(15) 2_675
C10 H10 0.9500 .
C10 C11 1.3933(15) .
C11 H11 0.9500 .
C12 H12A 0.9900 .
C12 H12B 0.9900 .
C12 C16 1.5245(18) 2_656
C13 H13A 0.9900 .
C13 H13B 0.9900 .
C13 C14 1.5236(16) .
C14 H14A 0.9900 .
C14 H14B 0.9900 .
C15 H15A 0.9900 .
C15 H15B 0.9900 .
C15 C16 1.5255(18) .
C16 H16A 0.9900 .
C16 H16B 0.9900 .

loop_
_geom_hbond_atom_site_label_D
_geom_hbond_atom_site_label_H
_geom_hbond_atom_site_label_A
_geom_hbond_distance_DH
_geom_hbond_distance_HA
_geom_hbond_distance_DA
_geom_hbond_angle_DHA
_geom_hbond_site_symmetry_A
_geom_hbond_publ_flag
N2 H2 O2 0.857(17) 2.043(17) 2.8411(13) 154.7(15) . yes
O3 H3 O2 0.82(2) 1.80(2) 2.5998(12) 166(2) 1_455 yes
C15 H15A O1 0.99 2.63 3.1302(15) 111.1 2_656 yes
C16 H16B O4 0.99 2.62 3.3501(16) 130.7 1_645 yes

loop_
_geom_torsion_atom_site_label_1
_geom_torsion_atom_site_label_2
_geom_torsion_atom_site_label_3
_geom_torsion_atom_site_label_4
_geom_torsion
_geom_torsion_site_symmetry_1
_geom_torsion_site_symmetry_2
_geom_torsion_site_symmetry_3
_geom_torsion_site_symmetry_4
Ni1 O1 C1 O2 12.68(18) . . . .
Ni1 O1 C1 C2 -167.10(7) . . . .
Ni1 N1 C12 C16 56.83(12) . . . 2_656
Ni1 N1 C13 C14 -40.59(10) . . . .
Ni1 N2 C14 C13 -40.85(10) . . . .
Ni1 N2 C15 C16 54.09(12) . . . .
O1 C1 C2 C3 -16.60(15) . . . .
O1 C1 C2 C7 161.45(10) . . . .
O2 C1 C2 C3 163.61(11) . . . .
O2 C1 C2 C7 -18.35(16) . . . .
N1 C13 C14 N2 55.98(12) . . . .
N2 C15 C16 C12 -71.08(14) . . . 2_656
C1 C2 C3 C4 -179.31(10) . . . .
C1 C2 C7 C6 -177.16(10) . . . .
C2 C3 C4 C5 -3.00(16) . . . .
C2 C3 C4 C8 177.88(10) . . . .
C3 C2 C7 C6 0.89(16) . . . .
C3 C4 C5 C6 -0.22(16) . . . .
C3 C4 C8 O3 7.66(16) . . . .
C3 C4 C8 O4 -173.26(11) . . . .
C4 C5 C6 C7 3.70(16) . . . .
C4 C5 C6 C9 -173.49(10) . . . .
C5 C4 C8 O3 -171.48(10) . . . .
C5 C4 C8 O4 7.61(17) . . . .
C5 C6 C7 C2 -4.04(16) . . . .
C5 C6 C9 C10 -152.00(11) . . . .
C5 C6 C9 C11 31.04(16) . . . 2_675
C6 C9 C10 C11 -176.96(10) . . . .
C7 C2 C3 C4 2.66(16) . . . .
C7 C6 C9 C10 30.87(16) . . . .
C7 C6 C9 C11 -146.09(11) . . . 2_675
C8 C4 C5 C6 178.93(10) . . . .
C9 C6 C7 C2 173.17(10) . . . .
C9 C10 C11 C9 -0.07(19) . . . 2_675
C11 C9 C10 C11 0.07(18) 2_675 . . .
C12 N1 C13 C14 -168.60(10) . . . .
C13 N1 C12 C16 -179.90(10) . . . 2_656
C14 N2 C15 C16 179.09(10) . . . .
C15 N2 C14 C13 -171.02(9) . . . .

_cod_database_fobs_code 1565989
